data_4319471
loop_
_publ_author_name
'Bim Graham'
'Milton T. W. Hearn'
'Peter C. Junk'
'Christopher M. Kepert'
'Frank E. Mabbs'
'Boujemaa Moubaraki'
'Keith S. Murray'
'Leone Spiccia'

_publ_section_title
;
 Syntheses, Crystal Structures, Magnetic Properties, and EPR Spectra of
 Tetranuclear Copper(II) Complexes Featuring Pairs of "Roof-Shaped" Cu2X2
 Dimers with Hydroxide, Methoxide, and Azide Bridges
;
_journal_name_full 'Inorganic Chemistry'
_journal_page_first 1536
_journal_page_last 1543
_journal_paper_doi 10.1021/ic000991h
_journal_volume 40
_journal_year 2001
_chemical_formula_structural C46H92N30Cu4F24O4P4
_chemical_formula_sum 'C23 H46 Cu2 F12 N15 O2 P2'
_space_group_IT_number 2
_symmetry_cell_setting triclinic
_symmetry_space_group_name_Hall '-P 1'
_symmetry_space_group_name_H-M 'P -1'
_audit_creation_date 98-08-21
_audit_creation_method from_xtal_archive_file_using_CIFIO
_cell_angle_alpha 91.846(11)
_cell_angle_beta 98.218(12)
_cell_angle_gamma 105.617(17)
_cell_formula_units_Z 2
_cell_length_a 12.060(2)
_cell_length_b 12.554(2)
_cell_length_c 14.0509(15)
_cell_measurement_temperature 293
_cell_volume 2022.2(5)
_computing_data_reduction xtal_DIFDAT_SORTRF_ADDREF_ABSORB
_computing_molecular_graphics xtal
_computing_publication_material xtal_BONDLA_CIFIO
_computing_structure_refinement xtal_CRYLSQ
_computing_structure_solution xtal
_diffrn_ambient_temperature 296
_diffrn_measurement_device CAD4
_diffrn_radiation_source MoKa
_diffrn_radiation_type xray_tube
_diffrn_radiation_wavelength 0.71073
_diffrn_reflns_av_R_equivalents .036
_diffrn_reflns_av_sigmaI/netI .092
_diffrn_reflns_limit_h_max 14
_diffrn_reflns_limit_h_min 0
_diffrn_reflns_limit_k_max 14
_diffrn_reflns_limit_k_min -14
_diffrn_reflns_limit_l_max 16
_diffrn_reflns_limit_l_min -16
_diffrn_reflns_number 7127
_diffrn_reflns_reduction_process perpendicular_monochr_Lp
_diffrn_reflns_theta_max 24.97
_diffrn_reflns_theta_min 1.47
_diffrn_standards_interval_time 3600
_diffrn_standards_number 3
_exptl_absorpt_coefficient_mu 1.23
_exptl_absorpt_correction_type gaussian
_exptl_crystal_density_diffrn 1.403
_exptl_crystal_F_000 862
_exptl_crystal_size_max 0.14
_exptl_crystal_size_mid 0.20
_exptl_crystal_size_min 0.07
_refine_diff_density_max 1.438
_refine_diff_density_min -2.95
_refine_ls_abs_structure_details none
_refine_ls_abs_structure_Flack 0
_refine_ls_extinction_coef .00000
_refine_ls_extinction_method none
_refine_ls_goodness_of_fit_all 1.579
_refine_ls_goodness_of_fit_obs 2.169
_refine_ls_matrix_type atomblock
_refine_ls_number_constraints 0
_refine_ls_number_parameters 506
_refine_ls_number_reflns 3129
_refine_ls_number_restraints 0
_refine_ls_R_factor_all .202
_refine_ls_R_factor_obs .068
_refine_ls_shift/esd_max .238
_refine_ls_shift/esd_mean .05
_refine_ls_structure_factor_coef F
_refine_ls_weighting_scheme sigma
_refine_ls_wR_factor_all .078
_refine_ls_wR_factor_obs .069
_reflns_d_resolution_high .842
_reflns_d_resolution_low 13.868
_reflns_limit_h_max 14
_reflns_limit_h_min 0
_reflns_limit_k_max 14
_reflns_limit_k_min -14
_reflns_limit_l_max 16
_reflns_limit_l_min -16
_reflns_number_observed 3129
_reflns_number_total 7110
_reflns_observed_criterion refl_observed_if_F____>_.000_sigma(F___)
_cod_data_source_file ic000991h_3.cif
_cod_data_source_block '[Cu4Ldur(mu2-N3)4](PF6)4.4H2O.6CH3CN'
_cod_depositor_comments
;
The following automatic conversions were performed:

'_exptl_absorpt_correction_type' value 'Gaussian' changed to
'gaussian' according to the built-in table from CIF Core dictionary
named 'cif_core.dic' version 2.4.1 from 2010-06-29.

Automatic conversion script
Id: cif_fix_values 1646 2011-03-28 12:23:43Z adriana 
;
_cod_original_cell_volume 2022.1(6)
_cod_original_sg_symbol_Hall -p_1
_cod_original_formula_sum 'C23 H46 N15 Cu2 F12 O2 P2'
_cod_database_code 4319471
_exptl_absorpt_correction_a_min 1.088
_exptl_absorpt_correction_a_max 1.241

loop_
_symmetry_equiv_pos_as_xyz
+x,+y,+z
-x,-y,-z

loop_
_atom_site_aniso_label
_atom_site_aniso_U_11
_atom_site_aniso_U_22
_atom_site_aniso_U_33
_atom_site_aniso_U_12
_atom_site_aniso_U_13
_atom_site_aniso_U_23
Cu1 .0242(9) .0419(9) .0353(8) .0114(7) .0018(7) -.0008(7)
Cu2 .0307(9) .0409(9) .0325(8) .0170(7) .0060(7) .0002(7)
N1 .024(6) .036(6) .039(6) .009(5) .006(5) -.001(5)
N2 .038(7) .038(6) .050(6) .027(5) .002(5) -.015(5)
N3 .056(7) .035(6) .042(6) .018(6) .021(5) -.007(5)
C1 .032(8) .046(8) .045(8) .015(6) .012(6) .004(6)
C2 .022(7) .055(9) .053(8) .017(7) .006(6) -.006(7)
C3 .057(10) .053(9) .051(8) .031(8) .017(7) -.019(7)
C4 .064(10) .048(8) .042(8) .005(7) .030(7) -.023(6)
C5 .066(10) .061(9) .031(7) .021(8) .025(7) .007(6)
C6 .042(8) .039(8) .048(8) .008(7) .026(7) -.000(6)
N4 .020(6) .050(7) .042(6) .015(5) .003(5) -.006(5)
N5 .046(7) .040(6) .028(5) .004(5) .005(5) -.007(5)
N6 .025(6) .054(7) .044(6) .008(5) -.004(5) -.000(5)
C7 .031(8) .036(7) .038(7) .012(6) .005(6) .002(6)
C8 .024(8) .065(9) .032(7) .009(7) .011(6) -.006(6)
C9 .048(9) .035(8) .053(8) .007(7) .000(7) -.004(6)
C10 .036(9) .066(10) .046(8) -.004(7) -.008(7) -.018(7)
C11 .028(8) .054(9) .062(9) .015(7) .002(7) .007(7)
C12 .016(7) .039(8) .069(9) .009(6) .009(6) -.003(6)
C13 .045(8) .035(8) .043(7) .009(6) .028(6) -.006(6)
C14 .031(7) .023(7) .045(7) .009(6) .013(6) -.001(6)
C15 .054(9) .019(6) .037(7) .020(6) .008(6) .001(5)
C16 .022(7) .028(7) .042(7) .009(6) .003(6) -.013(5)
C17 .016(7) .023(7) .057(8) .000(6) -.003(6) -.017(6)
N7 .033(6) .050(7) .035(6) .019(5) .004(5) .001(5)
N8 .053(8) .064(8) .042(6) .016(6) .006(6) .016(6)
N9 .079(11) .137(13) .078(9) .036(9) .011(8) .054(9)
N10 .009(5) .058(7) .034(6) .011(5) .007(4) .003(5)
N11 .028(6) .043(6) .033(5) .012(5) .002(5) -.001(5)
N12 .060(8) .099(10) .040(7) .030(7) -.005(6) .012(6)
P1 .046(2) .059(3) .056(2) .021(2) .011(2) .005(2)
P2 .085(4) .076(3) .062(3) .028(3) .011(3) -.016(2)
F1 .106(7) .069(6) .081(6) .038(5) .008(5) -.011(5)
F2 .053(6) .128(8) .119(8) .037(6) -.008(5) -.012(6)
F3 .132(8) .081(6) .080(6) .053(6) .048(6) .029(5)
F4 .096(7) .084(6) .092(6) .035(5) .038(5) -.016(5)
F5 .059(7) .155(9) .130(8) .049(6) -.011(6) -.024(7)
F6 .139(9) .092(7) .082(6) .023(6) .044(6) .029(5)
F7 .120(8) .117(8) .064(6) .047(7) -.006(5) -.034(5)
F8 .256(16) .198(12) .128(9) .184(12) -.046(9) -.069(9)
F9 .099(8) .161(10) .094(7) -.009(7) .017(6) .013(7)
F10 .107(8) .177(10) .063(6) .053(7) -.017(5) -.052(6)
F11 .109(9) .156(10) .128(8) .078(8) -.005(7) -.037(7)
F12 .212(13) .120(9) .116(9) -.043(9) .044(9) -.010(7)
N1s .150(16) .203(18) .095(12) .091(14) .005(11) .001(12)
C1s .077(13) .102(14) .085(12) .015(11) -.014(10) .034(10)
C2s .129(16) .082(12) .069(11) .060(11) .019(10) -.015(9)
N2s .108(12) .136(13) .083(10) .046(10) -.019(9) -.030(9)
C3s .114(16) .123(16) .056(10) .036(13) -.019(10) .010(10)
C4s .16(2) .27(3) .083(13) .15(2) .052(14) .002(15)
N3s .083(12) .193(17) .131(14) .026(12) .031(10) .019(12)
C5s .061(13) .18(2) .099(14) -.002(13) -.005(11) .011(13)
C6s .108(16) .19(2) .074(12) .022(15) .040(12) -.034(13)
O1s .057(7) .063(7) .082(7) .029(5) -.006(5) .002(5)
O2s .083(8) .077(7) .071(7) .029(6) .013(6) .015(6)

loop_
_atom_site_label
_atom_site_fract_x
_atom_site_fract_y
_atom_site_fract_z
_atom_site_U_iso_or_equiv
_atom_site_thermal_displace_type
_atom_site_calc_flag
_atom_site_calc_attached_atom
Cu1 .24309(12) .27739(12) 1.20118(10) .0337(7) Uani ? ?
Cu2 -.00489(13) -.21890(12) .74051(10) .0333(7) Uani ? ?
N1 .1495(7) -.0652(7) .7908(6) .033(5) Uani ? ?
N2 .1172(8) -.3037(7) .7641(6) .040(5) Uani ? ?
N3 .0438(9) -.1929(7) .6101(6) .043(5) Uani ? ?
C1 .2239(10) -.1193(10) .8534(8) .040(6) Uani ? ?
C2 .2317(10) -.2275(10) .8066(8) .042(6) Uani ? ?
C3 .1153(11) -.3532(10) .6642(8) .050(7) Uani ? ?
C4 .1247(11) -.2660(10) .5933(8) .051(7) Uani ? ?
C5 .1012(11) -.0753(10) .6136(8) .050(7) Uani ? ?
C6 .1980(10) -.0340(9) .7020(8) .042(6) Uani ? ?
N4 .3101(7) .1784(7) 1.0927(6) .037(5) Uani ? ?
N5 .3179(8) .4087(7) 1.1340(6) .040(5) Uani ? ?
N6 .4035(8) .3002(8) 1.2781(6) .043(5) Uani ? ?
C7 .3070(10) .2520(9) 1.0122(8) .035(6) Uani ? ?
C8 .3613(10) .3736(10) 1.0428(8) .040(6) Uani ? ?
C9 .4143(11) .4811(9) 1.2040(8) .047(7) Uani ? ?
C10 .4822(11) .4089(11) 1.2579(8) .055(7) Uani ? ?
C11 .4399(10) .2012(10) 1.2479(9) .048(7) Uani ? ?
C12 .4306(9) .1862(9) 1.1398(9) .041(6) Uani ? ?
C13 .1382(10) .0394(9) .8406(8) .039(6) Uani ? ?
C14 .0719(9) .0172(8) .9268(8) .032(6) Uani ? ?
C15 -.0501(10) -.0154(8) .9077(7) .034(6) Uani ? ?
C16 .1232(9) .0324(8) 1.0244(8) .030(6) Uani ? ?
C17 .2535(9) .0598(9) 1.0572(8) .034(6) Uani ? ?
N7 .1573(8) .1786(8) 1.2921(6) .038(5) Uani ? ?
N8 .1949(9) .1513(8) 1.3680(7) .053(6) Uani ? ?
N9 .2289(11) .1259(11) 1.4402(8) .096(9) Uani ? ?
N10 .0782(7) .2725(7) 1.1468(6) .033(5) Uani ? ?
N11 .0384(8) .2750(7) 1.0641(6) .035(5) Uani ? ?
N12 .0006(10) .2777(10) .9862(7) .066(7) Uani ? ?
P1 .5795(3) .1887(3) .8748(3) .052(2) Uani ? ?
P2 .2484(4) .4863(3) 1.4459(3) .074(3) Uani ? ?
F1 .5877(8) .0890(6) .8063(6) .084(5) Uani ? ?
F2 .7096(7) .2043(8) .9236(6) .100(6) Uani ? ?
F3 .6271(8) .2740(7) .7995(6) .089(5) Uani ? ?
F4 .5760(7) .2898(7) .9433(6) .087(5) Uani ? ?
F5 .4496(7) .1742(8) .8262(7) .115(7) Uani ? ?
F6 .5343(9) .1065(7) .9510(6) .103(6) Uani ? ?
F7 .1941(8) .4382(7) 1.3374(6) .101(6) Uani ? ?
F8 .1620(12) .5568(10) 1.4431(8) .180(10) Uani ? ?
F9 .1586(8) .3872(9) 1.4812(7) .127(7) Uani ? ?
F10 .3007(8) .5307(9) 1.5535(6) .118(6) Uani ? ?
F11 .3355(9) .4135(9) 1.4468(7) .127(7) Uani ? ?
F12 .3388(11) .5790(9) 1.4069(8) .165(9) Uani ? ?
N1s .2197(15) .3984(15) .7976(10) .143(12) Uani ? ?
C1s .2512(14) .3514(13) .7405(11) .092(10) Uani ? ?
C2s .2981(15) .2971(13) .6698(10) .088(10) Uani ? ?
N2s -.0065(13) .1660(12) .6261(9) .111(10) Uani ? ?
C3s -.0647(16) .1934(14) .6727(10) .101(11) Uani ? ?
C4s -.1336(18) .241(2) .7301(12) .149(16) Uani ? ?
N3s .6011(13) .1186(14) 1.4402(11) .136(12) Uani ? ?
C5s .5587(15) .1451(17) 1.5042(12) .122(13) Uani ? ?
C6s .5039(16) .1677(18) 1.5780(12) .128(13) Uani ? ?
O1s .1585(8) .5470(7) 1.0810(6) .067(5) Uani ? ?
O2s .0719(9) .5139(8) .8832(6) .075(6) Uani ? ?
H1a .30868 -.06350 .87053 .03500 Uiso ? ?
H1b .19072 -.13504 .91748 .03500 Uiso ? ?
H2a .28477 -.20935 .75145 .03500 Uiso ? ?
H2b .27484 -.26880 .85793 .03500 Uiso ? ?
H3a .03680 -.41603 .64341 .03500 Uiso ? ?
H3b .18412 -.39057 .66481 .03500 Uiso ? ?
H4a .10335 -.30133 .52205 .03500 Uiso ? ?
H4b .21257 -.21534 .60157 .03500 Uiso ? ?
H5a .03866 -.03035 .61712 .03500 Uiso ? ?
H5b .13605 -.05584 .54958 .03500 Uiso ? ?
H6a .23526 .05230 .70452 .03500 Uiso ? ?
H6b .26670 -.07129 .69555 .03500 Uiso ? ?
H7a .35097 .22963 .95887 .03500 Uiso ? ?
H7b .22005 .24208 .98103 .03500 Uiso ? ?
H8a .45143 .38862 1.05735 .03500 Uiso ? ?
H8b .33971 .42027 .98694 .03500 Uiso ? ?
H9a .46995 .54184 1.16829 .03500 Uiso ? ?
H9b .38113 .52338 1.25348 .03500 Uiso ? ?
H10a .54391 .39477 1.21441 .03500 Uiso ? ?
H10b .53155 .45244 1.32203 .03500 Uiso ? ?
H11a .52701 .21033 1.28093 .03500 Uiso ? ?
H11b .38740 .12992 1.27169 .03500 Uiso ? ?
H12a .49108 .25550 1.11548 .03500 Uiso ? ?
H12b .45515 .11547 1.11950 .03500 Uiso ? ?
H15 -.09007 -.02734 .83415 .03500 Uiso ? ?

loop_
_atom_type_symbol
_atom_type_description
_atom_type_oxidation_number
_atom_type_number_in_cell
_atom_type_scat_dispersion_real
_atom_type_scat_dispersion_imag
_atom_type_scat_source
C ? 0 34 .002 .002 Int._Tables_Vol_IV_Tables_2.2B_and_2.3.1
H ? 0 66 0 0 Int._Tables_Vol_IV_Tables_2.2B_and_2.3.1
N ? 0 24 .004 .003 Int._Tables_Vol_IV_Tables_2.2B_and_2.3.1
Cu ? 0 4 .263 1.266 Int._Tables_Vol_IV_Tables_2.2B_and_2.3.1
P ? 0 4 .09 .095 Int._Tables_Vol_IV_Tables_2.2B_and_2.3.1
F ? 0 24 .014 .01 Int._Tables_Vol_IV_Tables_2.2B_and_2.3.1
O ? 0 4 .008 .006 Int._Tables_Vol_IV_Tables_2.2B_and_2.3.1

loop_
_diffrn_attenuator_code
_diffrn_attenuator_scale
? ?

loop_
_geom_angle_atom_site_label_1
_geom_angle_atom_site_label_2
_geom_angle_atom_site_label_3
_geom_angle
_geom_angle_site_symmetry_1
_geom_angle_site_symmetry_2
_geom_angle_site_symmetry_3
_geom_angle_publ_flag
N5 Cu1 N6 85.1(4) . . . ?
N5 Cu1 N7 163.5(4) . . . ?
N5 Cu1 N10 95.8(4) . . . ?
N6 Cu1 N7 95.8(4) . . . ?
N6 Cu1 N10 168.6(4) . . . ?
N7 Cu1 N10 80.1(4) . . . ?
N2 Cu2 N3 86.6(4) . . . ?
N2 Cu2 N7 163.6(3) . . 2 ?
N2 Cu2 N10 93.9(4) . . 2 ?
N3 Cu2 N7 95.6(4) . . 2 ?
N3 Cu2 N10 167.5(3) . . 2 ?
N7 Cu2 N10 80.4(4) 2 . 2 ?
C1 N1 C6 110.9(9) . . . ?
C1 N1 C13 111.9(8) . . . ?
C6 N1 C13 107.5(8) . . . ?
Cu2 N2 C2 110.3(7) . . . ?
Cu2 N2 C3 102.3(7) . . . ?
C2 N2 C3 113.5(9) . . . ?
Cu2 N3 C4 108.6(7) . . . ?
Cu2 N3 C5 105.3(7) . . . ?
C4 N3 C5 113.1(10) . . . ?
N1 C1 C2 112.8(9) . . . ?
N2 C2 C1 113.9(10) . . . ?
N2 C3 C4 110.5(10) . . . ?
N3 C4 C3 110.1(10) . . . ?
N3 C5 C6 113.2(10) . . . ?
N1 C6 C5 109.4(9) . . . ?
C7 N4 C12 112.6(8) . . . ?
C7 N4 C17 110.6(8) . . . ?
C12 N4 C17 107.4(9) . . . ?
Cu1 N5 C8 111.3(7) . . . ?
Cu1 N5 C9 107.5(7) . . . ?
C8 N5 C9 111.9(9) . . . ?
Cu1 N6 C10 109.7(7) . . . ?
Cu1 N6 C11 104.3(6) . . . ?
C10 N6 C11 114.2(10) . . . ?
N4 C7 C8 113.7(8) . . . ?
N5 C8 C7 111.7(9) . . . ?
N5 C9 C10 108.6(9) . . . ?
N6 C10 C9 111.9(9) . . . ?
N6 C11 C12 111.8(10) . . . ?
N4 C12 C11 110.3(10) . . . ?
N1 C13 C14 113.2(8) . . . ?
C13 C14 C15 117.8(9) . . . ?
C13 C14 C16 125.5(9) . . . ?
C15 C14 C16 116.6(10) . . . ?
C14 C15 C16 125.8(9) . . 2 ?
C14 C16 C17 123.2(10) . . . ?
C14 C16 C15 117.6(10) . . 2 ?
C17 C16 C15 119.1(9) . . 2 ?
N4 C17 C16 114.4(10) . . . ?
Cu1 N7 N8 128.9(8) . . . ?
Cu1 N7 Cu2 96.2(4) . . 2 ?
N8 N7 Cu2 126.4(9) . . 2 ?
N7 N8 N9 178.9(15) . . . ?
Cu1 N10 N11 127.5(8) . . . ?
Cu1 N10 Cu2 98.0(4) . . 2 ?
N11 N10 Cu2 132.1(7) . . 2 ?
N10 N11 N12 179.6(13) . . . ?

loop_
_geom_bond_atom_site_label_1
_geom_bond_atom_site_label_2
_geom_bond_distance
_geom_bond_site_symmetry_1
_geom_bond_site_symmetry_2
_geom_bond_publ_flag
Cu1 N5 1.992(9) . . ?
Cu1 N6 2.019(9) . . ?
Cu1 N7 2.008(9) . . ?
Cu1 N10 2.010(9) . . ?
Cu2 N2 2.034(11) . . ?
Cu2 N3 2.013(9) . . ?
Cu2 N7 2.030(10) . 2 ?
Cu2 N10 1.972(9) . 2 ?
N1 C1 1.478(15) . . ?
N1 C6 1.474(15) . . ?
N1 C13 1.515(15) . . ?
N2 C2 1.482(13) . . ?
N2 C3 1.511(15) . . ?
N3 C4 1.545(18) . . ?
N3 C5 1.448(14) . . ?
C1 C2 1.521(18) . . ?
C3 C4 1.496(17) . . ?
C5 C6 1.547(15) . . ?
N4 C7 1.486(14) . . ?
N4 C12 1.484(14) . . ?
N4 C17 1.496(13) . . ?
N5 C8 1.545(15) . . ?
N5 C9 1.480(13) . . ?
N6 C10 1.500(15) . . ?
N6 C11 1.493(17) . . ?
C7 C8 1.511(15) . . ?
C9 C10 1.53(2) . . ?
C11 C12 1.509(17) . . ?
C13 C14 1.538(16) . . ?
C14 C15 1.400(16) . . ?
C14 C16 1.405(14) . . ?
C15 C16 1.373(16) . 2 ?
C16 C17 1.514(15) . . ?
N7 N8 1.194(13) . . ?
N8 N9 1.127(16) . . ?
N10 N11 1.197(11) . . ?
N11 N12 1.129(13) . . ?

loop_
_geom_contact_atom_site_label_1
_geom_contact_atom_site_label_2
_geom_contact_distance
_geom_contact_site_symmetry_1
_geom_contact_site_symmetry_2
_geom_contact_publ_flag
? ? ? ? ? ?

loop_
_geom_torsion_atom_site_label_1
_geom_torsion_atom_site_label_2
_geom_torsion_atom_site_label_3
_geom_torsion_atom_site_label_4
_geom_torsion
_geom_torsion_site_symmetry_1
_geom_torsion_site_symmetry_2
_geom_torsion_site_symmetry_3
_geom_torsion_site_symmetry_4
_geom_torsion_publ_flag
? ? ? ? ? ? ? ? ? ?

loop_
_reflns_scale_group_code
_reflns_scale_meas_F
? 6.1573
